data_4069947
loop_
_publ_author_name
'Gao, Lei'
'Peay, Miya A.'
'Partyka, David V.'
'Updegraff, James B.'
'Teets, Thomas S.'
'Esswein, Arthur J.'
'Zeller, Matthias'
'Hunter, Allen D.'
'Gray, Thomas G.'

_publ_section_title
;
 Mono- and Di-Gold(I) Naphthalenes and Pyrenes: Syntheses, Crystal
 Structures, and Photophysics
;
_journal_issue 19
_journal_name_full Organometallics
_journal_page_first 5669
_journal_paper_doi 10.1021/om9005214
_journal_volume 28
_journal_year 2009
_chemical_formula_moiety 'C52 H42 Au2 P2'
_chemical_formula_sum 'C52 H42 Au2 P2'
_chemical_formula_weight 1122.73
_chemical_name_systematic
;

 ?

;
_space_group_IT_number 2
_symmetry_cell_setting triclinic
_symmetry_space_group_name_Hall '-P 1'
_symmetry_space_group_name_H-M 'P -1'
_atom_sites_solution_hydrogens geom
_atom_sites_solution_primary direct
_atom_sites_solution_secondary difmap
_audit_creation_method SHELXL-97
_cell_angle_alpha 67.6530(10)
_cell_angle_beta 89.7330(10)
_cell_angle_gamma 75.5320(10)
_cell_formula_units_Z 2
_cell_length_a 9.3178(8)
_cell_length_b 13.9021(13)
_cell_length_c 17.961(2)
_cell_measurement_reflns_used 9980
_cell_measurement_temperature 100(2)
_cell_measurement_theta_max 27.27
_cell_measurement_theta_min 2.27
_cell_volume 2073.0(4)
_computing_cell_refinement 'Bruker SMART'
_computing_data_collection 'Bruker SMART'
_computing_data_reduction 'Bruker SAINT'
_computing_molecular_graphics 'Bruker SHELXTL'
_computing_publication_material 'Bruker SHELXTL'
_computing_structure_refinement 'SHELXL-97 (Sheldrick, 1997)'
_computing_structure_solution 'SHELXS-97 (Sheldrick, 1990)'
_diffrn_ambient_temperature 100(2)
_diffrn_measured_fraction_theta_full 0.979
_diffrn_measured_fraction_theta_max 0.979
_diffrn_measurement_device_type 'Bruker AXS APEX II CCD area detector'
_diffrn_measurement_method 'phi and omega scans'
_diffrn_radiation_monochromator graphite
_diffrn_radiation_source 'fine-focus sealed tube'
_diffrn_radiation_type MoK\a
_diffrn_radiation_wavelength 0.71073
_diffrn_reflns_av_R_equivalents 0.0224
_diffrn_reflns_av_sigmaI/netI 0.0271
_diffrn_reflns_limit_h_max 11
_diffrn_reflns_limit_h_min -11
_diffrn_reflns_limit_k_max 17
_diffrn_reflns_limit_k_min -17
_diffrn_reflns_limit_l_max 23
_diffrn_reflns_limit_l_min -22
_diffrn_reflns_number 23831
_diffrn_reflns_theta_full 27.30
_diffrn_reflns_theta_max 27.30
_diffrn_reflns_theta_min 1.23
_diffrn_standards_decay_% none
_diffrn_standards_number 0
_exptl_absorpt_coefficient_mu 7.182
_exptl_absorpt_correction_T_max 0.2299
_exptl_absorpt_correction_T_min 0.1207
_exptl_absorpt_correction_type multi-scan
_exptl_absorpt_process_details 'AXScale in APEX2 (Bruker, 2004)'
_exptl_crystal_colour yellow
_exptl_crystal_density_diffrn 1.799
_exptl_crystal_density_meas ?
_exptl_crystal_density_method 'not measured'
_exptl_crystal_description Irregular
_exptl_crystal_F_000 1084
_exptl_crystal_size_max 0.51
_exptl_crystal_size_mid 0.29
_exptl_crystal_size_min 0.29
_refine_diff_density_max 0.879
_refine_diff_density_min -1.388
_refine_diff_density_rms 0.152
_refine_ls_extinction_method none
_refine_ls_goodness_of_fit_ref 1.154
_refine_ls_hydrogen_treatment constr
_refine_ls_matrix_type full
_refine_ls_number_parameters 505
_refine_ls_number_reflns 9112
_refine_ls_number_restraints 0
_refine_ls_restrained_S_all 1.154
_refine_ls_R_factor_all 0.0223
_refine_ls_R_factor_gt 0.0196
_refine_ls_shift/su_max 0.002
_refine_ls_shift/su_mean 0.000
_refine_ls_structure_factor_coef Fsqd
_refine_ls_weighting_details 'calc w=1/[\s^2^(Fo^2^)+(0.0409P)^2^+2.1716P] where P=(Fo^2^+2Fc^2^)/3'
_refine_ls_weighting_scheme calc
_refine_ls_wR_factor_gt 0.0641
_refine_ls_wR_factor_ref 0.0734
_reflns_number_gt 8423
_reflns_number_total 9112
_reflns_threshold_expression >2sigma(I)
_cod_data_source_file om9005214_si_002.cif
_cod_data_source_block mc081208_0m
_cod_depositor_comments
;
The following automatic conversions were performed:

'_symmetry_cell_setting' value 'Triclinic' changed to 'triclinic'
according to /home/saulius/struct/CIF-dictionaries/cif_core.dic
dictionary named 'cif_core.dic' version 2.4.2 from 2011-04-26.

Automatic conversion script
Id: cif_fix_values 1715 2011-07-08 13:25:40Z adriana 

The following automatic conversions were performed:

'_exptl_crystal_density_meas' value 'not measured' was changed to '?'
- the value is perceived as not measured.

Automatic conversion script
Id: cif_fix_values 3008 2015-01-20 13:52:24Z robertas 
;
_cod_original_cell_volume 2073.1(4)
_cod_original_sg_symbol_H-M P-1
_cod_database_code 4069947

loop_
_symmetry_equiv_pos_as_xyz
'x, y, z'
'-x, -y, -z'

loop_
_atom_site_label
_atom_site_type_symbol
_atom_site_fract_x
_atom_site_fract_y
_atom_site_fract_z
_atom_site_U_iso_or_equiv
_atom_site_adp_type
_atom_site_occupancy
_atom_site_symmetry_multiplicity
_atom_site_calc_flag
_atom_site_refinement_flags
Au2 Au 0.980248(13) 0.331633(10) 0.396101(7) 0.01668(5) Uani 1 1 d .
Au1 Au 0.253842(13) 0.849059(10) 0.133334(8) 0.01674(5) Uani 1 1 d .
P2 P 1.13212(9) 0.25502(7) 0.51523(5) 0.01491(17) Uani 1 1 d .
P1 P 0.10735(10) 1.00400(7) 0.13969(5) 0.01588(17) Uani 1 1 d .
C1 C 0.4059(4) 0.7107(3) 0.1389(2) 0.0179(7) Uani 1 1 d .
C3 C 0.6198(4) 0.5586(3) 0.2154(2) 0.0155(6) Uani 1 1 d .
C41 C 1.1840(4) 0.1086(3) 0.5565(2) 0.0159(6) Uani 1 1 d .
C17 C 0.1107(4) 1.1241(3) 0.0520(2) 0.0175(7) Uani 1 1 d .
C12 C -0.1633(4) 1.0695(3) 0.1996(2) 0.0211(7) Uani 1 1 d .
H12 H -0.1113 1.0995 0.2266 0.025 Uiso 1 1 calc R
C9 C 0.5232(4) 0.5793(3) 0.0831(2) 0.0203(7) Uani 1 1 d .
H9 H 0.5257 0.5546 0.0405 0.024 Uiso 1 1 calc R
C8 C 0.6282(4) 0.5202(3) 0.1520(2) 0.0168(7) Uani 1 1 d .
C2 C 0.5077(4) 0.6536(3) 0.2061(2) 0.0182(7) Uani 1 1 d .
H2 H 0.5027 0.6792 0.2484 0.022 Uiso 1 1 calc R
C7 C 0.7392(4) 0.4255(3) 0.1620(2) 0.0219(7) Uani 1 1 d .
H7 H 0.7474 0.3992 0.1200 0.026 Uiso 1 1 calc R
C23 C 0.1799(4) 1.0229(3) 0.2253(2) 0.0168(7) Uani 1 1 d .
C11 C -0.0889(4) 1.0171(3) 0.1522(2) 0.0170(7) Uani 1 1 d .
C10 C 0.4187(4) 0.6710(3) 0.0766(2) 0.0191(7) Uani 1 1 d .
H10 H 0.3520 0.7096 0.0286 0.023 Uiso 1 1 calc R
C6 C 0.8352(4) 0.3706(3) 0.2307(2) 0.0214(7) Uani 1 1 d .
H6 H 0.9067 0.3057 0.2358 0.026 Uiso 1 1 calc R
C18 C 0.2468(4) 1.1359(3) 0.0236(2) 0.0212(7) Uani 1 1 d .
H18 H 0.3362 1.0832 0.0518 0.025 Uiso 1 1 calc R
C5 C 0.8323(4) 0.4068(3) 0.2951(2) 0.0175(7) Uani 1 1 d .
C26 C 0.2772(4) 1.0453(3) 0.3621(2) 0.0248(8) Uani 1 1 d .
H26 H 0.3090 1.0531 0.4092 0.030 Uiso 1 1 calc R
C24 C 0.2395(4) 0.9322(3) 0.2957(2) 0.0207(7) Uani 1 1 d .
H24 H 0.2467 0.8623 0.2969 0.025 Uiso 1 1 calc R
C19 C 0.2536(4) 1.2238(3) -0.0456(2) 0.0229(7) Uani 1 1 d .
H19 H 0.3472 1.2316 -0.0643 0.027 Uiso 1 1 calc R
C27 C 0.2202(4) 1.1357(3) 0.2925(2) 0.0229(7) Uani 1 1 d .
H27 H 0.2145 1.2054 0.2915 0.028 Uiso 1 1 calc R
C4 C 0.7240(4) 0.5003(3) 0.2845(2) 0.0184(7) Uani 1 1 d .
H4 H 0.7193 0.5271 0.3261 0.022 Uiso 1 1 calc R
C28 C 0.1712(4) 1.1250(3) 0.2241(2) 0.0204(7) Uani 1 1 d .
H28 H 0.1317 1.1874 0.1763 0.024 Uiso 1 1 calc R
C13 C -0.3135(4) 1.0774(3) 0.2070(2) 0.0275(8) Uani 1 1 d .
H13 H -0.3636 1.1129 0.2394 0.033 Uiso 1 1 calc R
C25 C 0.2882(4) 0.9431(3) 0.3638(2) 0.0252(8) Uani 1 1 d .
H25 H 0.3291 0.8809 0.4115 0.030 Uiso 1 1 calc R
C29 C 1.0379(4) 0.2939(3) 0.5919(2) 0.0152(6) Uani 1 1 d .
C35 C 1.3061(4) 0.2923(3) 0.5093(2) 0.0175(7) Uani 1 1 d .
C44 C 1.2451(4) -0.1153(3) 0.6084(2) 0.0248(8) Uani 1 1 d .
H44 H 1.2659 -0.1914 0.6255 0.030 Uiso 1 1 calc R
C36 C 1.3790(4) 0.3008(3) 0.4406(2) 0.0191(7) Uani 1 1 d .
H36 H 1.3393 0.2836 0.4001 0.023 Uiso 1 1 calc R
C34 C 0.9224(4) 0.3890(3) 0.5659(2) 0.0212(7) Uani 1 1 d .
H34 H 0.8968 0.4314 0.5097 0.025 Uiso 1 1 calc R
C42 C 1.0687(4) 0.0583(3) 0.5698(2) 0.0212(7) Uani 1 1 d .
H42 H 0.9683 0.1007 0.5607 0.025 Uiso 1 1 calc R
C40 C 1.3655(4) 0.3177(3) 0.5682(2) 0.0224(7) Uani 1 1 d .
H40 H 1.3169 0.3123 0.6157 0.027 Uiso 1 1 calc R
C30 C 1.0760(4) 0.2337(3) 0.6744(2) 0.0219(7) Uani 1 1 d .
H30 H 1.1545 0.1689 0.6928 0.026 Uiso 1 1 calc R
C46 C 1.3307(4) 0.0456(3) 0.5704(2) 0.0204(7) Uani 1 1 d .
H46 H 1.4104 0.0785 0.5630 0.025 Uiso 1 1 calc R
C31 C 0.9993(5) 0.2685(3) 0.7296(2) 0.0267(8) Uani 1 1 d .
H31 H 1.0269 0.2280 0.7859 0.032 Uiso 1 1 calc R
C43 C 1.0991(4) -0.0526(3) 0.5961(2) 0.0241(8) Uani 1 1 d .
H43 H 1.0197 -0.0860 0.6059 0.029 Uiso 1 1 calc R
C20 C 0.1236(5) 1.2999(3) -0.0873(2) 0.0262(8) Uani 1 1 d .
H20 H 0.1281 1.3603 -0.1346 0.031 Uiso 1 1 calc R
C22 C -0.0191(4) 1.2011(3) 0.0098(2) 0.0233(8) Uani 1 1 d .
H22 H -0.1129 1.1942 0.0287 0.028 Uiso 1 1 calc R
C16 C -0.1685(4) 0.9752(3) 0.1122(2) 0.0247(8) Uani 1 1 d .
H16 H -0.1196 0.9402 0.0792 0.030 Uiso 1 1 calc R
C32 C 0.8833(5) 0.3611(3) 0.7039(2) 0.0268(8) Uani 1 1 d .
H32 H 0.8298 0.3834 0.7423 0.032 Uiso 1 1 calc R
C21 C -0.0123(5) 1.2887(3) -0.0604(2) 0.0273(8) Uani 1 1 d .
H21 H -0.1014 1.3406 -0.0897 0.033 Uiso 1 1 calc R
C37 C 1.5092(4) 0.3339(3) 0.4299(2) 0.0232(8) Uani 1 1 d .
H37 H 1.5578 0.3393 0.3824 0.028 Uiso 1 1 calc R
C38 C 1.5674(4) 0.3587(3) 0.4885(2) 0.0267(8) Uani 1 1 d .
H38 H 1.6565 0.3813 0.4815 0.032 Uiso 1 1 calc R
C14 C -0.3911(4) 1.0349(4) 0.1683(3) 0.0321(9) Uani 1 1 d .
H14 H -0.4938 1.0401 0.1744 0.039 Uiso 1 1 calc R
C15 C -0.3185(5) 0.9845(4) 0.1205(3) 0.0353(10) Uani 1 1 d .
H15 H -0.3720 0.9559 0.0930 0.042 Uiso 1 1 calc R
C33 C 0.8449(4) 0.4216(3) 0.6222(3) 0.0271(8) Uani 1 1 d .
H33 H 0.7653 0.4857 0.6044 0.033 Uiso 1 1 calc R
C49 C 0.8670(5) 0.5751(3) 0.8812(3) 0.0329(9) Uani 1 1 d .
H49 H 0.9662 0.5492 0.9065 0.039 Uiso 1 1 calc R
C50 C 0.7557(6) 0.6302(4) 0.9124(3) 0.0399(11) Uani 1 1 d .
H50 H 0.7774 0.6399 0.9603 0.048 Uiso 1 1 calc R
C47 C 0.6914(6) 0.5944(4) 0.7775(3) 0.0372(10) Uani 1 1 d .
H47 H 0.6682 0.5799 0.7321 0.045 Uiso 1 1 calc R
C48 C 0.8341(5) 0.5577(3) 0.8133(3) 0.0332(9) Uani 1 1 d .
H48 H 0.9108 0.5201 0.7916 0.040 Uiso 1 1 calc R
C39 C 1.4962(5) 0.3509(3) 0.5577(3) 0.0293(9) Uani 1 1 d .
H39 H 1.5365 0.3682 0.5980 0.035 Uiso 1 1 calc R
C45 C 1.3600(4) -0.0660(3) 0.5954(2) 0.0264(8) Uani 1 1 d .
H45 H 1.4602 -0.1087 0.6036 0.032 Uiso 1 1 calc R
C52 C 0.5811(5) 0.6525(4) 0.8069(3) 0.0463(13) Uani 1 1 d .
H52 H 0.4825 0.6797 0.7809 0.056 Uiso 1 1 calc R
C51 C 0.6135(6) 0.6711(4) 0.8742(3) 0.0465(13) Uani 1 1 d .
H51 H 0.5377 0.7121 0.8941 0.056 Uiso 1 1 calc R

loop_
_atom_site_aniso_label
_atom_site_aniso_U_11
_atom_site_aniso_U_22
_atom_site_aniso_U_33
_atom_site_aniso_U_23
_atom_site_aniso_U_13
_atom_site_aniso_U_12
Au2 0.01436(8) 0.01667(8) 0.01466(8) -0.00358(5) -0.00152(5) -0.00068(5)
Au1 0.01414(8) 0.01593(8) 0.01721(8) -0.00611(6) -0.00033(5) 0.00045(5)
P2 0.0137(4) 0.0147(4) 0.0141(4) -0.0048(3) 0.0000(3) -0.0014(3)
P1 0.0147(4) 0.0156(4) 0.0145(4) -0.0048(3) -0.0013(3) -0.0008(3)
C1 0.0163(16) 0.0179(16) 0.0173(16) -0.0050(13) 0.0056(13) -0.0035(13)
C3 0.0143(15) 0.0154(16) 0.0152(16) -0.0043(13) 0.0023(12) -0.0038(13)
C41 0.0186(16) 0.0182(16) 0.0128(15) -0.0081(13) 0.0002(12) -0.0048(13)
C17 0.0208(17) 0.0183(17) 0.0145(16) -0.0084(13) -0.0013(13) -0.0041(14)
C12 0.0214(18) 0.0213(18) 0.0205(17) -0.0108(14) -0.0009(14) -0.0012(14)
C9 0.0191(17) 0.0261(19) 0.0164(17) -0.0094(14) -0.0002(13) -0.0051(14)
C8 0.0133(15) 0.0169(16) 0.0188(17) -0.0069(13) -0.0005(13) -0.0017(13)
C2 0.0168(16) 0.0189(17) 0.0190(17) -0.0094(14) 0.0022(13) -0.0019(13)
C7 0.0219(18) 0.0230(18) 0.0254(19) -0.0165(15) -0.0007(14) -0.0026(14)
C23 0.0142(16) 0.0204(17) 0.0143(16) -0.0065(13) -0.0013(12) -0.0026(13)
C11 0.0159(16) 0.0140(16) 0.0159(16) -0.0020(13) -0.0022(13) -0.0013(13)
C10 0.0172(16) 0.0190(17) 0.0180(17) -0.0047(14) -0.0022(13) -0.0038(13)
C6 0.0172(17) 0.0195(17) 0.0262(19) -0.0106(15) 0.0009(14) -0.0001(14)
C18 0.0184(17) 0.0253(18) 0.0210(18) -0.0106(15) -0.0016(14) -0.0053(14)
C5 0.0160(16) 0.0179(16) 0.0152(16) -0.0024(13) -0.0017(13) -0.0050(13)
C26 0.0191(18) 0.038(2) 0.0187(18) -0.0135(16) -0.0007(14) -0.0067(16)
C24 0.0196(17) 0.0166(17) 0.0210(18) -0.0041(14) -0.0022(14) -0.0016(13)
C19 0.0239(18) 0.029(2) 0.0233(18) -0.0144(16) 0.0073(15) -0.0137(16)
C27 0.0221(18) 0.0233(18) 0.0270(19) -0.0131(16) -0.0002(15) -0.0071(15)
C4 0.0205(17) 0.0197(17) 0.0134(16) -0.0057(13) 0.0042(13) -0.0042(14)
C28 0.0199(17) 0.0197(17) 0.0196(17) -0.0069(14) -0.0017(14) -0.0030(14)
C13 0.0212(19) 0.034(2) 0.026(2) -0.0157(17) 0.0030(15) 0.0004(16)
C25 0.0202(18) 0.028(2) 0.0202(18) -0.0040(15) -0.0025(14) -0.0015(15)
C29 0.0150(15) 0.0141(15) 0.0166(16) -0.0061(13) 0.0049(12) -0.0045(12)
C35 0.0169(16) 0.0100(15) 0.0225(17) -0.0045(13) 0.0004(13) -0.0010(12)
C44 0.031(2) 0.0169(18) 0.027(2) -0.0094(15) 0.0049(16) -0.0065(15)
C36 0.0198(17) 0.0153(16) 0.0212(17) -0.0080(14) 0.0038(14) -0.0015(13)
C34 0.0193(17) 0.0177(17) 0.0225(18) -0.0047(14) 0.0032(14) -0.0028(14)
C42 0.0190(17) 0.0221(18) 0.0202(18) -0.0067(14) 0.0020(14) -0.0043(14)
C40 0.0241(19) 0.0244(19) 0.0203(18) -0.0084(15) 0.0020(15) -0.0096(15)
C30 0.0243(18) 0.0166(17) 0.0213(18) -0.0058(14) 0.0057(15) -0.0023(14)
C46 0.0176(17) 0.0202(17) 0.0220(18) -0.0071(14) 0.0016(14) -0.0043(14)
C31 0.039(2) 0.0223(19) 0.0192(18) -0.0076(15) 0.0075(16) -0.0091(17)
C43 0.028(2) 0.0234(19) 0.0261(19) -0.0121(15) 0.0045(15) -0.0121(15)
C20 0.034(2) 0.0252(19) 0.0209(18) -0.0054(15) -0.0001(16) -0.0157(17)
C22 0.0195(18) 0.0229(18) 0.0217(18) -0.0038(15) -0.0001(14) -0.0037(14)
C16 0.0185(18) 0.030(2) 0.029(2) -0.0183(17) 0.0003(15) -0.0017(15)
C32 0.036(2) 0.0223(19) 0.031(2) -0.0172(16) 0.0177(17) -0.0113(16)
C21 0.026(2) 0.026(2) 0.0229(19) -0.0015(16) -0.0029(15) -0.0071(16)
C37 0.0213(18) 0.0178(17) 0.0279(19) -0.0083(15) 0.0071(15) -0.0021(14)
C38 0.0200(18) 0.0227(19) 0.034(2) -0.0059(16) 0.0021(16) -0.0082(15)
C14 0.0145(18) 0.044(3) 0.040(2) -0.023(2) -0.0003(16) -0.0019(17)
C15 0.0196(19) 0.052(3) 0.044(3) -0.029(2) -0.0020(17) -0.0084(18)
C33 0.027(2) 0.0169(18) 0.037(2) -0.0131(16) 0.0071(17) -0.0007(15)
C49 0.036(2) 0.027(2) 0.036(2) -0.0111(18) 0.0014(19) -0.0115(18)
C50 0.059(3) 0.027(2) 0.035(2) -0.0138(19) 0.009(2) -0.012(2)
C47 0.053(3) 0.028(2) 0.028(2) -0.0024(18) 0.000(2) -0.019(2)
C48 0.041(2) 0.024(2) 0.033(2) -0.0098(17) 0.0105(19) -0.0093(18)
C39 0.028(2) 0.029(2) 0.033(2) -0.0109(17) -0.0025(17) -0.0130(17)
C45 0.0234(19) 0.0187(18) 0.033(2) -0.0094(16) 0.0022(16) 0.0007(15)
C52 0.030(2) 0.034(2) 0.052(3) 0.009(2) -0.004(2) -0.011(2)
C51 0.052(3) 0.027(2) 0.048(3) -0.006(2) 0.026(2) -0.004(2)

loop_
_atom_type_symbol
_atom_type_description
_atom_type_scat_dispersion_real
_atom_type_scat_dispersion_imag
_atom_type_scat_source
C C 0.0033 0.0016 'International Tables Vol C Tables 4.2.6.8 and 6.1.1.4'
H H 0.0000 0.0000 'International Tables Vol C Tables 4.2.6.8 and 6.1.1.4'
P P 0.1023 0.0942 'International Tables Vol C Tables 4.2.6.8 and 6.1.1.4'
Au Au -2.0133 8.8022 'International Tables Vol C Tables 4.2.6.8 and 6.1.1.4'

loop_
_geom_angle_atom_site_label_1
_geom_angle_atom_site_label_2
_geom_angle_atom_site_label_3
_geom_angle
C5 Au2 P2 174.95(10)
C1 Au1 P1 172.04(10)
C29 P2 C35 106.38(16)
C29 P2 C41 106.03(15)
C35 P2 C41 105.51(16)
C29 P2 Au2 110.24(11)
C35 P2 Au2 114.83(12)
C41 P2 Au2 113.24(11)
C11 P1 C17 104.45(16)
C11 P1 C23 104.37(16)
C17 P1 C23 105.24(16)
C11 P1 Au1 119.71(12)
C17 P1 Au1 112.85(12)
C23 P1 Au1 109.02(11)
C2 C1 C10 116.6(3)
C2 C1 Au1 118.6(3)
C10 C1 Au1 124.7(3)
C4 C3 C2 123.1(3)
C4 C3 C8 118.4(3)
C2 C3 C8 118.5(3)
C46 C41 C42 119.2(3)
C46 C41 P2 123.5(3)
C42 C41 P2 117.3(3)
C22 C17 C18 119.1(3)
C22 C17 P1 122.0(3)
C18 C17 P1 118.8(3)
C13 C12 C11 119.6(3)
C13 C12 H12 120.2
C11 C12 H12 120.2
C10 C9 C8 121.4(3)
C10 C9 H9 119.3
C8 C9 H9 119.3
C7 C8 C9 124.0(3)
C7 C8 C3 118.1(3)
C9 C8 C3 117.8(3)
C1 C2 C3 123.4(3)
C1 C2 H2 118.3
C3 C2 H2 118.3
C6 C7 C8 121.3(3)
C6 C7 H7 119.3
C8 C7 H7 119.3
C24 C23 C28 119.2(3)
C24 C23 P1 118.6(3)
C28 C23 P1 122.1(3)
C16 C11 C12 119.0(3)
C16 C11 P1 119.1(3)
C12 C11 P1 122.0(3)
C9 C10 C1 122.2(3)
C9 C10 H10 118.9
C1 C10 H10 118.9
C7 C6 C5 122.5(3)
C7 C6 H6 118.8
C5 C6 H6 118.8
C19 C18 C17 120.6(3)
C19 C18 H18 119.7
C17 C18 H18 119.7
C4 C5 C6 115.9(3)
C4 C5 Au2 120.4(3)
C6 C5 Au2 123.7(3)
C27 C26 C25 120.3(3)
C27 C26 H26 119.8
C25 C26 H26 119.8
C25 C24 C23 120.6(3)
C25 C24 H24 119.7
C23 C24 H24 119.7
C20 C19 C18 119.8(3)
C20 C19 H19 120.1
C18 C19 H19 120.1
C26 C27 C28 120.1(4)
C26 C27 H27 120.0
C28 C27 H27 120.0
C5 C4 C3 123.9(3)
C5 C4 H4 118.1
C3 C4 H4 118.1
C27 C28 C23 120.1(3)
C27 C28 H28 120.0
C23 C28 H28 120.0
C14 C13 C12 121.2(4)
C14 C13 H13 119.4
C12 C13 H13 119.4
C24 C25 C26 119.7(3)
C24 C25 H25 120.2
C26 C25 H25 120.2
C30 C29 C34 119.4(3)
C30 C29 P2 122.9(3)
C34 C29 P2 117.6(3)
C36 C35 C40 118.9(3)
C36 C35 P2 117.8(3)
C40 C35 P2 123.2(3)
C45 C44 C43 119.4(4)
C45 C44 H44 120.3
C43 C44 H44 120.3
C35 C36 C37 121.2(3)
C35 C36 H36 119.4
C37 C36 H36 119.4
C33 C34 C29 119.9(3)
C33 C34 H34 120.0
C29 C34 H34 120.0
C43 C42 C41 120.7(3)
C43 C42 H42 119.7
C41 C42 H42 119.7
C35 C40 C39 120.1(4)
C35 C40 H40 120.0
C39 C40 H40 120.0
C31 C30 C29 119.8(3)
C31 C30 H30 120.1
C29 C30 H30 120.1
C41 C46 C45 119.7(3)
C41 C46 H46 120.1
C45 C46 H46 120.1
C32 C31 C30 120.7(4)
C32 C31 H31 119.6
C30 C31 H31 119.6
C42 C43 C44 120.2(3)
C42 C43 H43 119.9
C44 C43 H43 119.9
C21 C20 C19 120.2(4)
C21 C20 H20 119.9
C19 C20 H20 119.9
C17 C22 C21 120.2(4)
C17 C22 H22 119.9
C21 C22 H22 119.9
C15 C16 C11 120.2(4)
C15 C16 H16 119.9
C11 C16 H16 119.9
C31 C32 C33 119.9(3)
C31 C32 H32 120.0
C33 C32 H32 120.0
C20 C21 C22 120.0(4)
C20 C21 H21 120.0
C22 C21 H21 120.0
C38 C37 C36 119.6(4)
C38 C37 H37 120.2
C36 C37 H37 120.2
C37 C38 C39 120.1(4)
C37 C38 H38 119.9
C39 C38 H38 119.9
C13 C14 C15 119.3(4)
C13 C14 H14 120.4
C15 C14 H14 120.4
C14 C15 C16 120.7(4)
C14 C15 H15 119.6
C16 C15 H15 119.6
C32 C33 C34 120.2(4)
C32 C33 H33 119.9
C34 C33 H33 119.9
C50 C49 C48 119.8(4)
C50 C49 H49 120.1
C48 C49 H49 120.1
C51 C50 C49 120.0(5)
C51 C50 H50 120.0
C49 C50 H50 120.0
C48 C47 C52 120.2(5)
C48 C47 H47 119.9
C52 C47 H47 119.9
C47 C48 C49 120.0(4)
C47 C48 H48 120.0
C49 C48 H48 120.0
C38 C39 C40 120.1(4)
C38 C39 H39 119.9
C40 C39 H39 119.9
C44 C45 C46 120.7(4)
C44 C45 H45 119.6
C46 C45 H45 119.6
C47 C52 C51 120.1(5)
C47 C52 H52 120.0
C51 C52 H52 120.0
C50 C51 C52 119.8(5)
C50 C51 H51 120.1
C52 C51 H51 120.1

loop_
_geom_bond_atom_site_label_1
_geom_bond_atom_site_label_2
_geom_bond_distance
Au2 C5 2.036(3)
Au2 P2 2.2930(9)
Au1 C1 2.051(4)
Au1 P1 2.2874(9)
P2 C29 1.811(3)
P2 C35 1.812(4)
P2 C41 1.814(3)
P1 C11 1.813(4)
P1 C17 1.815(4)
P1 C23 1.816(3)
C1 C2 1.376(5)
C1 C10 1.417(5)
C3 C4 1.411(5)
C3 C2 1.417(5)
C3 C8 1.425(5)
C41 C46 1.391(5)
C41 C42 1.394(5)
C17 C22 1.389(5)
C17 C18 1.390(5)
C12 C13 1.385(5)
C12 C11 1.397(5)
C12 H12 0.9500
C9 C10 1.362(5)
C9 C8 1.414(5)
C9 H9 0.9500
C8 C7 1.406(5)
C2 H2 0.9500
C7 C6 1.364(5)
C7 H7 0.9500
C23 C24 1.393(5)
C23 C28 1.394(5)
C11 C16 1.394(5)
C10 H10 0.9500
C6 C5 1.423(5)
C6 H6 0.9500
C18 C19 1.387(5)
C18 H18 0.9500
C5 C4 1.380(5)
C26 C27 1.380(5)
C26 C25 1.388(6)
C26 H26 0.9500
C24 C25 1.379(5)
C24 H24 0.9500
C19 C20 1.383(6)
C19 H19 0.9500
C27 C28 1.385(5)
C27 H27 0.9500
C4 H4 0.9500
C28 H28 0.9500
C13 C14 1.373(6)
C13 H13 0.9500
C25 H25 0.9500
C29 C30 1.391(5)
C29 C34 1.395(5)
C35 C36 1.385(5)
C35 C40 1.393(5)
C44 C45 1.384(6)
C44 C43 1.387(6)
C44 H44 0.9500
C36 C37 1.389(5)
C36 H36 0.9500
C34 C33 1.387(5)
C34 H34 0.9500
C42 C43 1.382(5)
C42 H42 0.9500
C40 C39 1.395(5)
C40 H40 0.9500
C30 C31 1.383(5)
C30 H30 0.9500
C46 C45 1.394(5)
C46 H46 0.9500
C31 C32 1.377(6)
C31 H31 0.9500
C43 H43 0.9500
C20 C21 1.377(6)
C20 H20 0.9500
C22 C21 1.395(5)
C22 H22 0.9500
C16 C15 1.384(5)
C16 H16 0.9500
C32 C33 1.380(6)
C32 H32 0.9500
C21 H21 0.9500
C37 C38 1.378(6)
C37 H37 0.9500
C38 C39 1.386(6)
C38 H38 0.9500
C14 C15 1.378(6)
C14 H14 0.9500
C15 H15 0.9500
C33 H33 0.9500
C49 C50 1.378(6)
C49 C48 1.380(6)
C49 H49 0.9500
C50 C51 1.373(7)
C50 H50 0.9500
C47 C48 1.364(7)
C47 C52 1.376(7)
C47 H47 0.9500
C48 H48 0.9500
C39 H39 0.9500
C45 H45 0.9500
C52 C51 1.377(8)
C52 H52 0.9500
C51 H51 0.9500

loop_
_geom_torsion_atom_site_label_1
_geom_torsion_atom_site_label_2
_geom_torsion_atom_site_label_3
_geom_torsion_atom_site_label_4
_geom_torsion
C5 Au2 P2 C29 5.3(11)
C5 Au2 P2 C35 -114.8(11)
C5 Au2 P2 C41 123.9(11)
C1 Au1 P1 C11 -133.0(7)
C1 Au1 P1 C17 103.4(7)
C1 Au1 P1 C23 -13.1(7)
P1 Au1 C1 C2 22.7(9)
P1 Au1 C1 C10 -154.5(5)
C29 P2 C41 C46 -118.6(3)
C35 P2 C41 C46 -6.0(3)
Au2 P2 C41 C46 120.4(3)
C29 P2 C41 C42 65.4(3)
C35 P2 C41 C42 178.0(3)
Au2 P2 C41 C42 -55.6(3)
C11 P1 C17 C22 -0.5(3)
C23 P1 C17 C22 -110.1(3)
Au1 P1 C17 C22 131.1(3)
C11 P1 C17 C18 -176.7(3)
C23 P1 C17 C18 73.7(3)
Au1 P1 C17 C18 -45.1(3)
C10 C9 C8 C7 -179.6(4)
C10 C9 C8 C3 1.0(5)
C4 C3 C8 C7 0.6(5)
C2 C3 C8 C7 -179.6(3)
C4 C3 C8 C9 -180.0(3)
C2 C3 C8 C9 -0.2(5)
C10 C1 C2 C3 -1.0(5)
Au1 C1 C2 C3 -178.4(3)
C4 C3 C2 C1 180.0(3)
C8 C3 C2 C1 0.2(5)
C9 C8 C7 C6 -178.5(4)
C3 C8 C7 C6 0.9(5)
C11 P1 C23 C24 92.4(3)
C17 P1 C23 C24 -157.9(3)
Au1 P1 C23 C24 -36.6(3)
C11 P1 C23 C28 -84.4(3)
C17 P1 C23 C28 25.3(3)
Au1 P1 C23 C28 146.6(3)
C13 C12 C11 C16 1.0(5)
C13 C12 C11 P1 179.9(3)
C17 P1 C11 C16 89.3(3)
C23 P1 C11 C16 -160.5(3)
Au1 P1 C11 C16 -38.2(3)
C17 P1 C11 C12 -89.6(3)
C23 P1 C11 C12 20.6(3)
Au1 P1 C11 C12 142.9(3)
C8 C9 C10 C1 -1.9(6)
C2 C1 C10 C9 1.8(5)
Au1 C1 C10 C9 179.1(3)
C8 C7 C6 C5 -1.8(6)
C22 C17 C18 C19 0.5(5)
P1 C17 C18 C19 176.8(3)
C7 C6 C5 C4 1.2(5)
C7 C6 C5 Au2 -176.7(3)
P2 Au2 C5 C4 20.6(13)
P2 Au2 C5 C6 -161.6(9)
C28 C23 C24 C25 0.6(5)
P1 C23 C24 C25 -176.3(3)
C17 C18 C19 C20 -0.6(6)
C25 C26 C27 C28 1.1(6)
C6 C5 C4 C3 0.4(5)
Au2 C5 C4 C3 178.4(3)
C2 C3 C4 C5 178.9(3)
C8 C3 C4 C5 -1.3(5)
C26 C27 C28 C23 -0.2(6)
C24 C23 C28 C27 -0.6(5)
P1 C23 C28 C27 176.2(3)
C11 C12 C13 C14 -0.2(6)
C23 C24 C25 C26 0.3(6)
C27 C26 C25 C24 -1.1(6)
C35 P2 C29 C30 -78.2(3)
C41 P2 C29 C30 33.7(3)
Au2 P2 C29 C30 156.7(3)
C35 P2 C29 C34 101.6(3)
C41 P2 C29 C34 -146.4(3)
Au2 P2 C29 C34 -23.5(3)
C29 P2 C35 C36 -161.6(3)
C41 P2 C35 C36 86.1(3)
Au2 P2 C35 C36 -39.3(3)
C29 P2 C35 C40 15.3(3)
C41 P2 C35 C40 -97.1(3)
Au2 P2 C35 C40 137.5(3)
C40 C35 C36 C37 0.0(5)
P2 C35 C36 C37 177.0(3)
C30 C29 C34 C33 -1.2(5)
P2 C29 C34 C33 179.0(3)
C46 C41 C42 C43 -0.4(5)
P2 C41 C42 C43 175.8(3)
C36 C35 C40 C39 0.0(5)
P2 C35 C40 C39 -176.8(3)
C34 C29 C30 C31 0.0(5)
P2 C29 C30 C31 179.9(3)
C42 C41 C46 C45 1.7(5)
P2 C41 C46 C45 -174.3(3)
C29 C30 C31 C32 1.3(6)
C41 C42 C43 C44 -1.0(6)
C45 C44 C43 C42 1.1(6)
C18 C19 C20 C21 -0.1(6)
C18 C17 C22 C21 0.4(6)
P1 C17 C22 C21 -175.8(3)
C12 C11 C16 C15 -0.8(6)
P1 C11 C16 C15 -179.8(3)
C30 C31 C32 C33 -1.5(6)
C19 C20 C21 C22 1.0(6)
C17 C22 C21 C20 -1.1(6)
C35 C36 C37 C38 0.1(5)
C36 C37 C38 C39 -0.1(6)
C12 C13 C14 C15 -0.8(7)
C13 C14 C15 C16 0.9(7)
C11 C16 C15 C14 -0.1(7)
C31 C32 C33 C34 0.3(6)
C29 C34 C33 C32 1.0(6)
C48 C49 C50 C51 -2.4(7)
C52 C47 C48 C49 2.5(6)
C50 C49 C48 C47 -0.4(6)
C37 C38 C39 C40 0.1(6)
C35 C40 C39 C38 0.0(6)
C43 C44 C45 C46 0.2(6)
C41 C46 C45 C44 -1.6(6)
C48 C47 C52 C51 -1.8(7)
C49 C50 C51 C52 3.1(7)
C47 C52 C51 C50 -1.0(7)
